data_7133322
loop_
_publ_author_name
'Katzer, Nicholas J.'
'Kaur, Mandeep'
'Sen, Asmita'
'Nimaiyar, Rupal'
'Autschbach, Jochen'
'Arnold, Polly L.'
'Hintermair, Ulrich'

_publ_section_title
;
 Tetraphenylpentalenide organolanthanide complexes.
;
_journal_issue 72
_journal_name_full 'Chemical communications (Cambridge, England)'
_journal_page_first 9749
_journal_page_last 9752
_journal_paper_doi 10.1039/d4cc02570a
_journal_volume 60
_journal_year 2024
_chemical_formula_moiety 'C48 H62 Na2 O8'
_chemical_formula_sum 'C48 H62 Na2 O8'
_chemical_formula_weight 812.95
_space_group_crystal_system monoclinic
_space_group_IT_number 14
_space_group_name_Hall '-P 2ybc'
_space_group_name_H-M_alt 'P 1 21/c 1'
_atom_sites_solution_hydrogens mixed
_atom_sites_solution_primary dual
_audit_creation_date 2024-06-10
_audit_creation_method
;
Olex2 1.5
(compiled 2024.01.12 svn.r2f8d729c for OlexSys, GUI svn.r6928)
;
_audit_update_record
;
2024-06-18 deposited with the CCDC.	2024-07-09 downloaded from the CCDC.
;
_cell_angle_alpha 90
_cell_angle_beta 105.1460(10)
_cell_angle_gamma 90
_cell_formula_units_Z 2
_cell_length_a 11.09130(10)
_cell_length_b 13.28180(10)
_cell_length_c 15.83920(10)
_cell_measurement_reflns_used 25128
_cell_measurement_temperature 199.98(10)
_cell_measurement_theta_max 79.6870
_cell_measurement_theta_min 4.3640
_cell_volume 2252.26(3)
_computing_cell_refinement 'CrysAlisPro 1.171.42.95a (Rigaku OD, 2023)'
_computing_data_collection 'CrysAlisPro 1.171.42.95a (Rigaku OD, 2023)'
_computing_data_reduction 'CrysAlisPro 1.171.42.95a (Rigaku OD, 2023)'
_computing_molecular_graphics 'Olex2 1.5 (Dolomanov et al., 2009)'
_computing_publication_material 'Olex2 1.5 (Dolomanov et al., 2009)'
_computing_structure_refinement 'SHELXL 2018/3 (Sheldrick, 2015)'
_computing_structure_solution 'SHELXT 2018/2 (Sheldrick, 2018)'
_diffrn_ambient_environment N~2~
_diffrn_ambient_temperature 199.98(10)
_diffrn_detector 'Hybrid Pixel Array Detector'
_diffrn_detector_area_resol_mean 10.0000
_diffrn_detector_type HyPix
_diffrn_measured_fraction_theta_full 1.000
_diffrn_measured_fraction_theta_max 0.998
_diffrn_measurement_details
;
List of Runs (angles in degrees, time in seconds):

  # Type    Start    End  Width  t~exp~   \w     \q     \k     \f   Frames
#--------------------------------------------------------------------------
  1  \w    -42.00  25.00   0.50    0.29    --  -47.94  37.00-180.00  134
  2  \w   -120.00 -35.00   0.50    0.29    --  -47.94 -45.00  49.78  170
  3  \w   -120.00 -35.00   0.50    0.29    --  -47.94 -44.00 106.08  170
  4  \w    -71.00  16.00   0.50    0.29    --  -47.94  77.00-150.00  174
  5  \w    -71.00  16.00   0.50    0.29    --  -47.94  77.00  60.00  174
  6  \w    -42.00  25.00   0.50    0.29    --  -47.94  37.00  90.00  134
  7  \w     34.00  94.00   0.50    0.29    --   47.94-125.00 -30.00  120
  8  \w   -163.00-110.00   0.50    1.15    --  -91.75 -77.00-120.00  106
  9  \w    -85.00 -22.00   0.50    1.15    --  -91.75 125.00 -60.00  126
 10  \w   -154.00-122.00   0.50    1.15    --  -91.75 -48.00 118.65   64
 11  \w    -47.00 -21.00   0.50    1.15    --  -91.75  45.00 -90.00   52
 12  \w     80.00 109.00   0.50    1.15    --  113.25-125.00-150.00   58
 13  \w     42.00  67.00   0.50    1.15    --  113.25 -61.00  30.00   50
 14  \w    104.00 139.00   0.50    1.15    --  113.25  55.00-173.94   70
 15  \w    107.00 141.00   0.50    1.15    --  113.25  39.00 -52.54   68
 16  \w    107.00 172.00   0.50    1.15    --  113.25  61.00 150.00  130
 17  \w     59.00 111.00   0.50    1.15    --  113.25-125.00  60.00  104
 18  \w     85.00 111.00   0.50    1.15    --  113.25 -86.00-168.33   52
 19  \w     46.00  71.00   0.50    1.15    --  113.25 -61.00 -90.00   50
 20  \w    103.00 146.00   0.50    1.15    --  113.25  45.00-120.00   86
 21  \w     42.00  71.00   0.50    1.15    --  113.25 -61.00-180.00   58
 22  \w    102.00 174.00   0.50    1.15    --  113.25  36.00 176.66  144
 23  \w     44.00  69.00   0.50    1.15    --  113.25 -61.00 -30.00   50
 24  \w    142.00 169.00   0.50    1.15    --  113.25  30.00 -90.00   54
 25  \w     81.00 106.00   0.50    1.15    --  113.25 -94.00 -90.00   50
 26  \w     59.00  85.00   0.50    1.15    --  113.25-125.00 150.00   52
 27  \w     47.00  72.00   0.50    1.15    --  113.25-125.00 -30.00   50
 28  \w     42.00  70.00   0.50    1.15    --  113.25 -61.00   0.00   56
 29  \w     99.00 138.00   0.50    1.15    --  113.25 125.00   0.00   78
 30  \w    149.00 175.00   0.50    1.15    --  113.25 125.00   0.00   52
 31  \w    144.00 169.00   0.50    1.15    --  113.25  61.00 -60.00   50
 32  \w     61.00 105.00   0.50    1.15    --  113.25 -94.00-120.00   88
 33  \w     77.00 103.00   0.50    1.15    --  113.25-125.00 120.00   52
 34  \w    108.00 134.00   0.50    1.15    --  113.25 125.00-120.00   52
 35  \w     46.00  74.00   0.50    1.15    --  113.25-125.00 120.00   56
 36  \w     77.00 106.00   0.50    1.15    --  113.25 -94.00 -60.00   58
 37  \w     42.00  67.00   0.50    1.15    --  113.25 -77.00  90.00   50
 38  \w    153.00 178.00   0.50    1.15    --  113.25 125.00-120.00   50
 39  \w    106.00 132.00   0.50    1.15    --  113.25  61.00 -30.00   52
 40  \w     49.00  75.00   0.50    1.15    --  113.25 -94.00  30.00   52
 41  \w     78.00 106.00   0.50    1.15    --  113.25 -94.00  30.00   56
 42  \w    114.00 145.00   0.50    1.15    --  113.25  77.00-180.00   62
 43  \w    151.00 178.00   0.50    1.15    --  113.25  77.00-180.00   54
 44  \w     42.00  79.00   0.50    1.15    --  113.25 -94.00 150.00   74
 45  \w     63.00 113.00   0.50    1.15    --  113.25 -77.00  60.00  100
 46  \w     43.00  74.00   0.50    1.15    --  113.25 -94.00 -60.00   62
 47  \w     58.00 103.00   0.50    1.15    --  113.25 -94.00  60.00   90
 48  \w     42.00 105.00   0.50    1.15    --  113.25 -94.00-150.00  126
 49  \w     58.00 110.00   0.50    1.15    --  113.25-125.00   0.00  104
 50  \w    122.00 162.00   0.50    1.15    --  113.25  77.00-120.00   80
 51  \w     43.00  69.00   0.50    1.15    --  113.25 -77.00  30.00   52
 52  \w    111.00 136.00   0.50    1.15    --  113.25 -77.00  30.00   50
 53  \w    120.00 146.00   0.50    1.15    --  113.25 125.00 120.00   52
 54  \w    104.00 132.00   0.50    1.15    --  113.25  30.00  90.00   56
 55  \w     77.00 105.00   0.50    1.15    --  113.25 -94.00 -30.00   56
 56  \w     42.00  70.00   0.50    1.15    --  113.25 -61.00-120.00   56
 57  \w     61.00 103.00   0.50    1.15    --  113.25 -77.00-150.00   84
 58  \w     48.00 104.00   0.50    1.15    --  113.25 -94.00   0.00  112
 59  \w     72.00 106.00   0.50    1.15    --  113.25 -94.00  90.00   68
 60  \w     45.00  74.00   0.50    1.15    --  113.25 -94.00 120.00   58
 61  \w     79.00 106.00   0.50    1.15    --  113.25 -94.00 120.00   54
 62  \w    111.00 136.00   0.50    1.15    --  113.25 -77.00 -30.00   50
 63  \w     45.00  70.00   0.50    1.15    --  113.25 -77.00 -30.00   50
 64  \w     47.00  73.00   0.50    1.15    --  113.25 -94.00 -30.00   52
 65  \w    111.00 171.00   0.50    1.15    --  113.25  15.00   0.00  120
 66  \w    134.00 160.00   0.50    1.15    --  113.25  15.00 -30.00   52
 67  \w     64.00  91.00   0.50    1.15    --  113.25-125.00 -60.00   54
 68  \w    111.00 145.00   0.50    1.15    --  113.25  77.00  90.00   68
 69  \w    152.00 177.00   0.50    1.15    --  113.25  77.00  90.00   50
 70  \w    125.00 151.00   0.50    1.15    --  113.25  45.00  30.00   52
 71  \w     45.00  98.00   0.50    1.15    --  113.25 -94.00-180.00  106
 72  \w    153.00 178.00   0.50    1.15    --  113.25  55.00-173.94   50
 73  \w    111.00 136.00   0.50    1.15    --  113.25 -77.00  90.00   50
 74  \w     79.00 105.00   0.50    1.15    --  113.25-125.00-180.00   52
 75  \w     83.00 109.00   0.50    1.15    --  113.25-125.00  90.00   52
 76  \w    129.00 162.00   0.50    1.15    --  113.25  77.00   0.00   66
 77  \w    118.00 144.00   0.50    1.15    --  113.25  77.00  60.00   52
 78  \w    109.00 139.00   0.50    1.15    --  113.25  61.00-120.00   60
 79  \w     43.00  73.00   0.50    1.15    --  113.25 -66.00 113.17   60
 80  \w     43.00  68.00   0.50    1.15    --  113.25 -86.00-168.33   50
 81  \w    111.00 136.00   0.50    1.15    --  113.25  61.00  30.00   50
 82  \w    128.00 171.00   0.50    1.15    --  113.25  15.00 120.00   86
 83  \w    126.00 170.00   0.50    1.15    --  113.25  15.00 150.00   88
 84  \w    108.00 135.00   0.50    1.15    --  113.25  45.00 -90.00   54
 85  \w     47.00  73.00   0.50    1.15    --  113.25 -77.00 -90.00   52
 86  \w    108.00 134.00   0.50    1.15    --  113.25 -77.00 150.00   52
 87  \w    109.00 134.00   0.50    1.15    --  113.25 -88.00 106.08   50
;
_diffrn_measurement_device 'four-circle diffractometer'
_diffrn_measurement_device_type 'XtaLAB Synergy, Dualflex, HyPix'
_diffrn_measurement_method '\w scans'
_diffrn_orient_matrix_type 'CrysAlisPro convention (1999,Acta A55,543-557)'
_diffrn_orient_matrix_UB_11 0.0405134000
_diffrn_orient_matrix_UB_12 -0.0808845000
_diffrn_orient_matrix_UB_13 -0.0566717000
_diffrn_orient_matrix_UB_21 -0.0646628000
_diffrn_orient_matrix_UB_22 -0.0814986000
_diffrn_orient_matrix_UB_23 0.0418274000
_diffrn_orient_matrix_UB_31 -0.1219927000
_diffrn_orient_matrix_UB_32 0.0163407000
_diffrn_orient_matrix_UB_33 -0.0720827000
_diffrn_radiation_monochromator mirror
_diffrn_radiation_probe x-ray
_diffrn_radiation_type 'Cu K\a'
_diffrn_radiation_wavelength 1.54184
_diffrn_reflns_av_R_equivalents 0.0344
_diffrn_reflns_av_unetI/netI 0.0191
_diffrn_reflns_Laue_measured_fraction_full 1.000
_diffrn_reflns_Laue_measured_fraction_max 0.998
_diffrn_reflns_limit_h_max 13
_diffrn_reflns_limit_h_min -14
_diffrn_reflns_limit_k_max 16
_diffrn_reflns_limit_k_min -16
_diffrn_reflns_limit_l_max 20
_diffrn_reflns_limit_l_min -20
_diffrn_reflns_number 49719
_diffrn_reflns_point_group_measured_fraction_full 1.000
_diffrn_reflns_point_group_measured_fraction_max 0.998
_diffrn_reflns_theta_full 67.684
_diffrn_reflns_theta_max 79.947
_diffrn_reflns_theta_min 4.129
_diffrn_source 'micro-focus sealed X-ray tube'
_diffrn_source_type 'PhotonJet (Cu) X-ray Source'
_exptl_absorpt_coefficient_mu 0.805
_exptl_absorpt_correction_T_max 1.000
_exptl_absorpt_correction_T_min 0.472
_exptl_absorpt_correction_type gaussian
_exptl_absorpt_process_details
;
CrysAlisPro 1.171.42.95a (Rigaku Oxford Diffraction, 2023)
Numerical absorption correction based on gaussian integration over
a multifaceted crystal model
Empirical absorption correction using spherical harmonics,
implemented in SCALE3 ABSPACK scaling algorithm.
;
_exptl_crystal_colour 'intense red'
_exptl_crystal_density_diffrn 1.199
_exptl_crystal_description prism
_exptl_crystal_F_000 872
_exptl_crystal_size_max 0.33
_exptl_crystal_size_mid 0.16
_exptl_crystal_size_min 0.11
_refine_diff_density_max 0.606
_refine_diff_density_min -0.420
_refine_diff_density_rms 0.038
_refine_ls_extinction_coef 0.00059(14)
_refine_ls_extinction_expression Fc^*^=kFc[1+0.001xFc^2^\l^3^/sin(2\q)]^-1/4^
_refine_ls_extinction_method 'SHELXL-2018/3 (Sheldrick 2018)'
_refine_ls_goodness_of_fit_ref 1.050
_refine_ls_hydrogen_treatment mixed
_refine_ls_matrix_type full
_refine_ls_number_parameters 271
_refine_ls_number_reflns 4901
_refine_ls_number_restraints 0
_refine_ls_restrained_S_all 1.050
_refine_ls_R_factor_all 0.0460
_refine_ls_R_factor_gt 0.0432
_refine_ls_shift/su_max 0.000
_refine_ls_shift/su_mean 0.000
_refine_ls_structure_factor_coef Fsqd
_refine_ls_weighting_details 'w=1/[\s^2^(Fo^2^)+(0.0465P)^2^+0.9233P] where P=(Fo^2^+2Fc^2^)/3'
_refine_ls_weighting_scheme calc
_refine_ls_wR_factor_gt 0.1089
_refine_ls_wR_factor_ref 0.1110
_reflns_Friedel_coverage 0.000
_reflns_number_gt 4533
_reflns_number_total 4901
_reflns_threshold_expression 'I > 2\s(I)'
_cod_data_source_file d4cc02570a2.cif
_cod_data_source_block pla23075_refinalized
_cod_depositor_comments 'Adding full bibliography for 7133320--7133330.cif.'
_cod_database_code 7133322
_shelx_shelxl_version_number 2018/3
_chemical_oxdiff_formula 'Na2 O8 C60 H70'
_chemical_oxdiff_usercomment NJK-07-040
_shelx_space_group_comment
;
The symmetry employed for this shelxl refinement is uniquely defined
by the following loop, which should always be used as a source of
symmetry information in preference to the above space-group names.
They are only intended as comments.
;
_shelx_estimated_absorpt_t_max 0.917
_shelx_estimated_absorpt_t_min 0.777
_olex2_refinement_description
;
1. Fixed Uiso
 At 1.2 times of:
  All C(H) groups, All C(H,H) groups
 At 1.5 times of:
  All C(H,H,H) groups
2.a Secondary CH2 refined with riding coordinates:
 C22(H22A,H22B), C23(H23A,H23B), C19(H19A,H19B), C18(H18A,H18B)
2.b Aromatic/amide H refined with riding coordinates:
 C6(H6), C16(H16), C12(H12), C15(H15), C10(H10), C13(H13), C7(H7), C14(H14),
 C9(H9), C8(H8)
2.c Idealised Me refined as rotating group:
 C21(H21A,H21B,H21C), C24(H24A,H24B,H24C), C20(H20A,H20B,H20C), C17(H17A,H17B,
 H17C)
;
_olex2_submission_special_instructions 'No special instructions were received'
_oxdiff_exptl_absorpt_empirical_details
;
Empirical correction (ABSPACK) includes:
- Absorption correction using spherical harmonics
- Frame scaling
;
_oxdiff_exptl_absorpt_empirical_full_max 1.475
_oxdiff_exptl_absorpt_empirical_full_min 0.649

loop_
_space_group_symop_operation_xyz
'x, y, z'
'-x, y+1/2, -z+1/2'
'-x, -y, -z'
'x, -y-1/2, z-1/2'

loop_
_atom_site_label
_atom_site_type_symbol
_atom_site_fract_x
_atom_site_fract_y
_atom_site_fract_z
_atom_site_U_iso_or_equiv
_atom_site_adp_type
_atom_site_occupancy
_atom_site_site_symmetry_order
_atom_site_calc_flag
_atom_site_refinement_flags_posn
_atom_site_refinement_flags_adp
_atom_site_refinement_flags_occupancy
_atom_site_disorder_assembly
_atom_site_disorder_group
Na1 Na 0.31959(5) 0.53412(4) 0.32646(4) 0.03942(15) Uani 1 1 d . . . . .
O1 O 0.24133(10) 0.40844(8) 0.21714(7) 0.0453(3) Uani 1 1 d . . . . .
O3 O 0.28187(10) 0.67920(8) 0.23021(7) 0.0458(3) Uani 1 1 d . . . . .
O2 O 0.07947(10) 0.52846(9) 0.28116(7) 0.0482(3) Uani 1 1 d . . . . .
O4 O 0.49592(11) 0.56743(12) 0.27439(9) 0.0660(4) Uani 1 1 d . . . . .
C1 C 0.35271(10) 0.43619(9) 0.48609(7) 0.0231(2) Uani 1 1 d . . . . .
C3 C 0.40021(10) 0.60818(8) 0.49775(7) 0.0230(2) Uani 1 1 d . . . . .
C11 C 0.37271(11) 0.71550(9) 0.48609(7) 0.0243(2) Uani 1 1 d . . . . .
C4 C 0.51462(10) 0.55288(8) 0.50394(7) 0.0219(2) Uani 1 1 d . . . . .
C5 C 0.27138(10) 0.34863(9) 0.46345(7) 0.0247(2) Uani 1 1 d . . . . .
C2 C 0.30554(11) 0.53435(9) 0.49020(8) 0.0246(2) Uani 1 1 d . . . . .
C6 C 0.29571(12) 0.27119(9) 0.40981(8) 0.0298(3) Uani 1 1 d . . . . .
H6 H 0.369959 0.273687 0.390626 0.036 Uiso 1 1 calc R U . . .
C16 C 0.45169(11) 0.78400(9) 0.45880(8) 0.0272(2) Uani 1 1 d . . . . .
H16 H 0.527323 0.760301 0.448376 0.033 Uiso 1 1 calc R U . . .
C12 C 0.26088(12) 0.75577(10) 0.49900(9) 0.0319(3) Uani 1 1 d . . . . .
H12 H 0.204809 0.712285 0.517569 0.038 Uiso 1 1 calc R U . . .
C15 C 0.42170(13) 0.88549(10) 0.44673(8) 0.0339(3) Uani 1 1 d . . . . .
H15 H 0.477858 0.929986 0.429361 0.041 Uiso 1 1 calc R U . . .
C10 C 0.16056(12) 0.34052(10) 0.49051(9) 0.0338(3) Uani 1 1 d . . . . .
H10 H 0.141011 0.390965 0.527348 0.041 Uiso 1 1 calc R U . . .
C13 C 0.23060(13) 0.85672(10) 0.48540(10) 0.0389(3) Uani 1 1 d . . . . .
H13 H 0.153958 0.880903 0.493793 0.047 Uiso 1 1 calc R U . . .
C7 C 0.21410(14) 0.19122(10) 0.38418(10) 0.0400(3) Uani 1 1 d . . . . .
H7 H 0.233058 0.140088 0.347716 0.048 Uiso 1 1 calc R U . . .
C14 C 0.31113(14) 0.92291(10) 0.45963(9) 0.0389(3) Uani 1 1 d . . . . .
H14 H 0.290939 0.992310 0.451025 0.047 Uiso 1 1 calc R U . . .
C9 C 0.07923(13) 0.26010(12) 0.46436(11) 0.0449(4) Uani 1 1 d . . . . .
H9 H 0.004795 0.256577 0.483254 0.054 Uiso 1 1 calc R U . . .
C8 C 0.10534(14) 0.18504(11) 0.41111(12) 0.0473(4) Uani 1 1 d . . . . .
H8 H 0.049467 0.130203 0.393366 0.057 Uiso 1 1 calc R U . . .
C22 C 0.39603(16) 0.72087(14) 0.22276(11) 0.0510(4) Uani 1 1 d . . . . .
H22A H 0.437766 0.756529 0.277476 0.061 Uiso 1 1 calc R U . . .
H22B H 0.379778 0.770121 0.174178 0.061 Uiso 1 1 calc R U . . .
C21 C 0.19818(17) 0.75554(14) 0.24180(12) 0.0556(4) Uani 1 1 d . . . . .
H21A H 0.118901 0.724869 0.244481 0.083 Uiso 1 1 calc R U . . .
H21B H 0.183271 0.802660 0.192537 0.083 Uiso 1 1 calc R U . . .
H21C H 0.234545 0.791831 0.296389 0.083 Uiso 1 1 calc R U . . .
C23 C 0.47731(18) 0.64013(16) 0.20607(12) 0.0619(5) Uani 1 1 d . . . . .
H23A H 0.438353 0.607722 0.149200 0.074 Uiso 1 1 calc R U . . .
H23B H 0.558728 0.668587 0.203389 0.074 Uiso 1 1 calc R U . . .
C24 C 0.60993(17) 0.51953(16) 0.29180(11) 0.0552(4) Uani 1 1 d . . . . .
H24A H 0.615508 0.470215 0.338684 0.083 Uiso 1 1 calc R U . . .
H24B H 0.676933 0.569275 0.310116 0.083 Uiso 1 1 calc R U . . .
H24C H 0.618441 0.485019 0.238970 0.083 Uiso 1 1 calc R U . . .
C19 C 0.04207(16) 0.43328(15) 0.24286(12) 0.0550(4) Uani 1 1 d . . . . .
H19A H -0.048884 0.433436 0.214938 0.066 Uiso 1 1 calc R U . . .
H19B H 0.059918 0.380429 0.288511 0.066 Uiso 1 1 calc R U . . .
C18 C 0.11153(16) 0.41171(15) 0.17625(12) 0.0560(4) Uani 1 1 d . . . . .
H18A H 0.083934 0.346352 0.147628 0.067 Uiso 1 1 calc R U . . .
H18B H 0.093913 0.464791 0.130793 0.067 Uiso 1 1 calc R U . . .
C20 C 0.00208(17) 0.56079(19) 0.33432(13) 0.0670(6) Uani 1 1 d . . . . .
H20A H 0.005755 0.511502 0.380970 0.101 Uiso 1 1 calc R U . . .
H20B H -0.084218 0.566912 0.298546 0.101 Uiso 1 1 calc R U . . .
H20C H 0.031176 0.626305 0.360210 0.101 Uiso 1 1 calc R U . . .
C17 C 0.3115(2) 0.37725(19) 0.15854(14) 0.0709(6) Uani 1 1 d . . . . .
H17A H 0.294730 0.422767 0.108116 0.106 Uiso 1 1 calc R U . . .
H17B H 0.287356 0.308541 0.138534 0.106 Uiso 1 1 calc R U . . .
H17C H 0.400724 0.378904 0.188522 0.106 Uiso 1 1 calc R U . . .
H2 H 0.2170(14) 0.5484(11) 0.4814(10) 0.028(4) Uiso 1 1 d . . . . .

loop_
_atom_site_aniso_label
_atom_site_aniso_U_11
_atom_site_aniso_U_22
_atom_site_aniso_U_33
_atom_site_aniso_U_23
_atom_site_aniso_U_13
_atom_site_aniso_U_12
Na1 0.0416(3) 0.0468(3) 0.0332(3) 0.0025(2) 0.0155(2) -0.0019(2)
O1 0.0438(6) 0.0483(6) 0.0426(6) -0.0005(5) 0.0093(4) 0.0027(5)
O3 0.0457(6) 0.0414(6) 0.0504(6) -0.0014(5) 0.0128(5) -0.0005(5)
O2 0.0370(5) 0.0608(7) 0.0492(6) 0.0006(5) 0.0155(5) 0.0017(5)
O4 0.0452(6) 0.0971(10) 0.0612(8) 0.0438(7) 0.0238(6) 0.0168(6)
C1 0.0219(5) 0.0236(5) 0.0240(5) 0.0000(4) 0.0064(4) -0.0009(4)
C3 0.0222(5) 0.0228(5) 0.0238(5) -0.0012(4) 0.0057(4) 0.0001(4)
C11 0.0245(5) 0.0240(5) 0.0226(5) -0.0016(4) 0.0029(4) 0.0009(4)
C4 0.0223(5) 0.0214(6) 0.0221(5) -0.0004(4) 0.0061(4) -0.0006(4)
C5 0.0215(5) 0.0239(5) 0.0269(5) 0.0030(4) 0.0031(4) -0.0009(4)
C2 0.0207(5) 0.0261(6) 0.0273(5) -0.0005(4) 0.0065(4) 0.0006(4)
C6 0.0289(6) 0.0262(6) 0.0317(6) -0.0006(5) 0.0032(5) -0.0007(5)
C16 0.0281(6) 0.0268(6) 0.0251(5) 0.0003(4) 0.0042(4) 0.0001(5)
C12 0.0284(6) 0.0281(6) 0.0395(7) -0.0016(5) 0.0093(5) 0.0024(5)
C15 0.0413(7) 0.0258(6) 0.0318(6) 0.0020(5) 0.0042(5) -0.0037(5)
C10 0.0253(6) 0.0323(6) 0.0450(7) 0.0042(5) 0.0112(5) -0.0018(5)
C13 0.0356(7) 0.0316(7) 0.0483(8) -0.0032(6) 0.0087(6) 0.0099(5)
C7 0.0416(7) 0.0266(6) 0.0441(7) -0.0033(5) -0.0024(6) -0.0034(5)
C14 0.0485(8) 0.0229(6) 0.0412(7) 0.0002(5) 0.0041(6) 0.0076(5)
C9 0.0257(6) 0.0421(8) 0.0654(10) 0.0122(7) 0.0090(6) -0.0078(6)
C8 0.0360(7) 0.0315(7) 0.0650(10) 0.0039(7) -0.0035(7) -0.0128(6)
C22 0.0536(9) 0.0588(10) 0.0393(8) 0.0081(7) 0.0098(7) -0.0112(8)
C21 0.0570(10) 0.0504(9) 0.0554(10) -0.0024(8) 0.0076(8) 0.0114(8)
C23 0.0607(11) 0.0818(13) 0.0516(10) 0.0302(9) 0.0298(8) 0.0137(10)
C24 0.0474(9) 0.0727(12) 0.0438(8) 0.0040(8) 0.0091(7) 0.0100(8)
C19 0.0371(8) 0.0654(11) 0.0594(10) 0.0031(8) 0.0071(7) -0.0100(7)
C18 0.0479(9) 0.0650(11) 0.0488(9) -0.0078(8) 0.0013(7) -0.0006(8)
C20 0.0405(9) 0.1079(17) 0.0546(10) 0.0019(11) 0.0156(8) 0.0211(10)
C17 0.0651(12) 0.0872(15) 0.0624(12) -0.0147(11) 0.0205(10) 0.0177(11)

loop_
_atom_type_symbol
_atom_type_description
_atom_type_scat_dispersion_real
_atom_type_scat_dispersion_imag
_atom_type_scat_source
C C 0.0181 0.0091 'International Tables Vol C Tables 4.2.6.8 and 6.1.1.4'
H H 0.0000 0.0000 'International Tables Vol C Tables 4.2.6.8 and 6.1.1.4'
Na Na 0.1353 0.1239 'International Tables Vol C Tables 4.2.6.8 and 6.1.1.4'
O O 0.0492 0.0322 'International Tables Vol C Tables 4.2.6.8 and 6.1.1.4'

loop_
_exptl_crystal_face_index_h
_exptl_crystal_face_index_k
_exptl_crystal_face_index_l
_exptl_crystal_face_perp_dist
1 2 0 0.0517
-1 2 -2 0.1426
-2 1 -2 0.1318
0 2 1 0.0106
-1 0 2 0.1184
-1 0 0 0.0606
1 0 1 0.0864
2 1 -2 0.0972
1 1 -2 0.1328
-1 -1 2 0.1356
1 -1 -1 0.0598
0 -1 0 0.0664
0 -1 -1 0.1096

loop_
_geom_angle_atom_site_label_1
_geom_angle_atom_site_label_2
_geom_angle_atom_site_label_3
_geom_angle
_geom_angle_site_symmetry_1
_geom_angle_site_symmetry_3
_geom_angle_publ_flag
O1 Na1 O3 97.39(4) . . ?
O1 Na1 O2 67.99(4) . . ?
O1 Na1 C1 105.53(4) . . ?
O1 Na1 C3 155.04(4) . . ?
O1 Na1 C4 113.10(4) . 3_666 ?
O1 Na1 C4 138.71(4) . . ?
O1 Na1 C2 127.39(4) . . ?
O3 Na1 O2 81.48(4) . . ?
O3 Na1 C1 154.62(4) . . ?
O3 Na1 C3 106.78(4) . . ?
O3 Na1 C4 118.34(4) . . ?
O3 Na1 C4 144.89(4) . 3_666 ?
O3 Na1 C2 124.91(4) . . ?
O2 Na1 C1 96.96(4) . . ?
O2 Na1 C3 108.99(4) . . ?
O2 Na1 C4 133.39(4) . . ?
O2 Na1 C4 125.11(4) . 3_666 ?
O2 Na1 C2 87.22(4) . . ?
O4 Na1 O1 93.15(5) . . ?
O4 Na1 O3 69.70(4) . . ?
O4 Na1 O2 143.33(5) . . ?
O4 Na1 C1 118.81(4) . . ?
O4 Na1 C3 100.89(5) . . ?
O4 Na1 C4 90.85(4) . 3_666 ?
O4 Na1 C4 81.65(4) . . ?
O4 Na1 C2 127.73(5) . . ?
C1 Na1 C3 49.56(3) . . ?
C1 Na1 C4 46.60(3) . . ?
C1 Na1 C4 28.16(3) . 3_666 ?
C3 Na1 C4 46.84(3) . 3_666 ?
C3 Na1 C4 28.00(3) . . ?
C4 Na1 C4 27.14(4) 3_666 . ?
C2 Na1 C1 30.07(3) . . ?
C2 Na1 C3 30.03(3) . . ?
C2 Na1 C4 46.64(3) . 3_666 ?
C2 Na1 C4 46.35(3) . . ?
C18 O1 Na1 116.21(10) . . ?
C18 O1 C17 112.02(14) . . ?
C17 O1 Na1 121.22(12) . . ?
C22 O3 Na1 110.62(9) . . ?
C22 O3 C21 111.18(13) . . ?
C21 O3 Na1 119.86(10) . . ?
C19 O2 Na1 108.16(9) . . ?
C19 O2 C20 111.70(15) . . ?
C20 O2 Na1 124.70(11) . . ?
C23 O4 Na1 115.13(10) . . ?
C24 O4 Na1 130.25(11) . . ?
C24 O4 C23 114.10(13) . . ?
C4 C1 Na1 86.63(7) 3_666 . ?
C4 C1 C5 130.81(10) 3_666 . ?
C5 C1 Na1 102.89(7) . . ?
C2 C1 Na1 69.37(7) . . ?
C2 C1 C4 106.32(10) . 3_666 ?
C2 C1 C5 122.33(10) . . ?
C11 C3 Na1 102.53(7) . . ?
C4 C3 Na1 86.54(6) . . ?
C4 C3 C11 130.92(10) . . ?
C2 C3 Na1 68.53(6) . . ?
C2 C3 C11 122.60(10) . . ?
C2 C3 C4 105.75(10) . . ?
C16 C11 C3 122.97(11) . . ?
C16 C11 C12 116.10(11) . . ?
C12 C11 C3 120.90(11) . . ?
Na1 C4 Na1 152.86(4) 3_666 . ?
C1 C4 Na1 65.21(6) 3_666 3_666 ?
C1 C4 Na1 124.09(7) 3_666 . ?
C1 C4 C3 143.70(10) 3_666 . ?
C3 C4 Na1 124.51(7) . 3_666 ?
C3 C4 Na1 65.45(6) . . ?
C4 C4 Na1 75.71(8) 3_666 . ?
C4 C4 Na1 77.15(8) 3_666 3_666 ?
C4 C4 C1 107.89(12) 3_666 3_666 ?
C4 C4 C3 108.40(12) 3_666 . ?
C6 C5 C1 121.92(11) . . ?
C6 C5 C10 116.69(11) . . ?
C10 C5 C1 121.29(11) . . ?
Na1 C2 H2 100.1(9) . . ?
C1 C2 Na1 80.55(7) . . ?
C1 C2 C3 111.53(10) . . ?
C1 C2 H2 122.8(9) . . ?
C3 C2 Na1 81.44(7) . . ?
C3 C2 H2 125.2(9) . . ?
C5 C6 H6 119.2 . . ?
C7 C6 C5 121.64(12) . . ?
C7 C6 H6 119.2 . . ?
C11 C16 H16 119.2 . . ?
C15 C16 C11 121.58(12) . . ?
C15 C16 H16 119.2 . . ?
C11 C12 H12 119.0 . . ?
C13 C12 C11 122.00(13) . . ?
C13 C12 H12 119.0 . . ?
C16 C15 H15 119.5 . . ?
C14 C15 C16 121.09(13) . . ?
C14 C15 H15 119.5 . . ?
C5 C10 H10 119.4 . . ?
C9 C10 C5 121.23(13) . . ?
C9 C10 H10 119.4 . . ?
C12 C13 H13 119.7 . . ?
C12 C13 C14 120.67(13) . . ?
C14 C13 H13 119.7 . . ?
C6 C7 H7 119.6 . . ?
C8 C7 C6 120.71(14) . . ?
C8 C7 H7 119.6 . . ?
C15 C14 C13 118.55(12) . . ?
C15 C14 H14 120.7 . . ?
C13 C14 H14 120.7 . . ?
C10 C9 H9 119.6 . . ?
C8 C9 C10 120.82(14) . . ?
C8 C9 H9 119.6 . . ?
C7 C8 C9 118.90(13) . . ?
C7 C8 H8 120.5 . . ?
C9 C8 H8 120.5 . . ?
O3 C22 H22A 109.8 . . ?
O3 C22 H22B 109.8 . . ?
O3 C22 C23 109.52(15) . . ?
H22A C22 H22B 108.2 . . ?
C23 C22 H22A 109.8 . . ?
C23 C22 H22B 109.8 . . ?
O3 C21 H21A 109.5 . . ?
O3 C21 H21B 109.5 . . ?
O3 C21 H21C 109.5 . . ?
H21A C21 H21B 109.5 . . ?
H21A C21 H21C 109.5 . . ?
H21B C21 H21C 109.5 . . ?
O4 C23 C22 109.40(14) . . ?
O4 C23 H23A 109.8 . . ?
O4 C23 H23B 109.8 . . ?
C22 C23 H23A 109.8 . . ?
C22 C23 H23B 109.8 . . ?
H23A C23 H23B 108.2 . . ?
O4 C24 H24A 109.5 . . ?
O4 C24 H24B 109.5 . . ?
O4 C24 H24C 109.5 . . ?
H24A C24 H24B 109.5 . . ?
H24A C24 H24C 109.5 . . ?
H24B C24 H24C 109.5 . . ?
O2 C19 H19A 109.9 . . ?
O2 C19 H19B 109.9 . . ?
O2 C19 C18 109.12(14) . . ?
H19A C19 H19B 108.3 . . ?
C18 C19 H19A 109.9 . . ?
C18 C19 H19B 109.9 . . ?
O1 C18 C19 109.53(14) . . ?
O1 C18 H18A 109.8 . . ?
O1 C18 H18B 109.8 . . ?
C19 C18 H18A 109.8 . . ?
C19 C18 H18B 109.8 . . ?
H18A C18 H18B 108.2 . . ?
O2 C20 H20A 109.5 . . ?
O2 C20 H20B 109.5 . . ?
O2 C20 H20C 109.5 . . ?
H20A C20 H20B 109.5 . . ?
H20A C20 H20C 109.5 . . ?
H20B C20 H20C 109.5 . . ?
O1 C17 H17A 109.5 . . ?
O1 C17 H17B 109.5 . . ?
O1 C17 H17C 109.5 . . ?
H17A C17 H17B 109.5 . . ?
H17A C17 H17C 109.5 . . ?
H17B C17 H17C 109.5 . . ?

loop_
_geom_bond_atom_site_label_1
_geom_bond_atom_site_label_2
_geom_bond_distance
_geom_bond_site_symmetry_2
_geom_bond_publ_flag
Na1 O1 2.3984(12) . ?
Na1 O3 2.4247(12) . ?
Na1 O2 2.5719(12) . ?
Na1 O4 2.3546(13) . ?
Na1 C1 2.7810(12) . ?
Na1 C3 2.8036(12) . ?
Na1 C4 3.0766(12) . ?
Na1 C4 3.0581(12) 3_666 ?
Na1 C2 2.6385(13) . ?
O1 C18 1.417(2) . ?
O1 C17 1.420(2) . ?
O3 C22 1.415(2) . ?
O3 C21 1.419(2) . ?
O2 C19 1.417(2) . ?
O2 C20 1.417(2) . ?
O4 C23 1.424(2) . ?
O4 C24 1.377(2) . ?
C1 C4 1.4457(15) 3_666 ?
C1 C5 1.4580(15) . ?
C1 C2 1.4126(16) . ?
C3 C11 1.4592(16) . ?
C3 C4 1.4472(15) . ?
C3 C2 1.4187(16) . ?
C11 C16 1.4070(17) . ?
C11 C12 1.4138(16) . ?
C4 C4 1.440(2) 3_666 ?
C5 C6 1.4043(17) . ?
C5 C10 1.4076(17) . ?
C2 H2 0.973(15) . ?
C6 H6 0.9500 . ?
C6 C7 1.3857(18) . ?
C16 H16 0.9500 . ?
C16 C15 1.3896(18) . ?
C12 H12 0.9500 . ?
C12 C13 1.3853(19) . ?
C15 H15 0.9500 . ?
C15 C14 1.387(2) . ?
C10 H10 0.9500 . ?
C10 C9 1.3896(19) . ?
C13 H13 0.9500 . ?
C13 C14 1.388(2) . ?
C7 H7 0.9500 . ?
C7 C8 1.383(2) . ?
C14 H14 0.9500 . ?
C9 H9 0.9500 . ?
C9 C8 1.384(2) . ?
C8 H8 0.9500 . ?
C22 H22A 0.9900 . ?
C22 H22B 0.9900 . ?
C22 C23 1.469(3) . ?
C21 H21A 0.9800 . ?
C21 H21B 0.9800 . ?
C21 H21C 0.9800 . ?
C23 H23A 0.9900 . ?
C23 H23B 0.9900 . ?
C24 H24A 0.9800 . ?
C24 H24B 0.9800 . ?
C24 H24C 0.9800 . ?
C19 H19A 0.9900 . ?
C19 H19B 0.9900 . ?
C19 C18 1.488(3) . ?
C18 H18A 0.9900 . ?
C18 H18B 0.9900 . ?
C20 H20A 0.9800 . ?
C20 H20B 0.9800 . ?
C20 H20C 0.9800 . ?
C17 H17A 0.9800 . ?
C17 H17B 0.9800 . ?
C17 H17C 0.9800 . ?

loop_
_geom_torsion_atom_site_label_1
_geom_torsion_atom_site_label_2
_geom_torsion_atom_site_label_3
_geom_torsion_atom_site_label_4
_geom_torsion
_geom_torsion_site_symmetry_1
_geom_torsion_site_symmetry_2
_geom_torsion_site_symmetry_3
_geom_torsion_site_symmetry_4
_geom_torsion_publ_flag
Na1 O1 C18 C19 -41.13(18) . . . . ?
Na1 O3 C22 C23 47.32(15) . . . . ?
Na1 O2 C19 C18 -49.01(15) . . . . ?
Na1 O4 C23 C22 38.1(2) . . . . ?
Na1 C1 C5 C6 66.89(12) . . . . ?
Na1 C1 C5 C10 -109.52(11) . . . . ?
Na1 C1 C2 C3 -76.83(9) . . . . ?
Na1 C3 C11 C16 -81.46(11) . . . . ?
Na1 C3 C11 C12 96.26(11) . . . . ?
Na1 C3 C4 Na1 -150.83(6) . . . 3_666 ?
Na1 C3 C4 C1 114.78(16) . . . 3_666 ?
Na1 C3 C4 C4 -64.03(11) . . . 3_666 ?
Na1 C3 C2 C1 76.25(9) . . . . ?
O3 C22 C23 O4 -57.0(2) . . . . ?
O2 C19 C18 O1 61.35(19) . . . . ?
C1 C5 C6 C7 -176.01(12) . . . . ?
C1 C5 C10 C9 175.95(12) . . . . ?
C3 C11 C16 C15 178.79(11) . . . . ?
C3 C11 C12 C13 -177.72(12) . . . . ?
C11 C3 C4 Na1 105.56(12) . . . 3_666 ?
C11 C3 C4 Na1 -103.61(12) . . . . ?
C11 C3 C4 C1 11.2(2) . . . 3_666 ?
C11 C3 C4 C4 -167.63(12) . . . 3_666 ?
C11 C3 C2 Na1 91.44(10) . . . . ?
C11 C3 C2 C1 167.69(10) . . . . ?
C11 C16 C15 C14 -1.22(19) . . . . ?
C11 C12 C13 C14 -1.1(2) . . . . ?
C4 C1 C5 C6 -29.90(18) 3_666 . . . ?
C4 C1 C5 C10 153.69(12) 3_666 . . . ?
C4 C1 C2 Na1 79.89(8) 3_666 . . . ?
C4 C1 C2 C3 3.06(13) 3_666 . . . ?
C4 C3 C11 C16 14.91(19) . . . . ?
C4 C3 C11 C12 -167.37(12) . . . . ?
C4 C3 C2 Na1 -79.73(8) . . . . ?
C4 C3 C2 C1 -3.49(13) . . . . ?
C5 C1 C2 Na1 -92.52(10) . . . . ?
C5 C1 C2 C3 -169.35(10) . . . . ?
C5 C6 C7 C8 -0.2(2) . . . . ?
C5 C10 C9 C8 0.4(2) . . . . ?
C2 C1 C5 C6 140.46(12) . . . . ?
C2 C1 C5 C10 -35.95(17) . . . . ?
C2 C3 C11 C16 -153.83(11) . . . . ?
C2 C3 C11 C12 23.89(17) . . . . ?
C2 C3 C4 Na1 -84.28(10) . . . 3_666 ?
C2 C3 C4 Na1 66.55(7) . . . . ?
C2 C3 C4 C1 -178.67(15) . . . 3_666 ?
C2 C3 C4 C4 2.52(14) . . . 3_666 ?
C6 C5 C10 C9 -0.64(19) . . . . ?
C6 C7 C8 C9 -0.1(2) . . . . ?
C16 C11 C12 C13 0.15(18) . . . . ?
C16 C15 C14 C13 0.3(2) . . . . ?
C12 C11 C16 C15 0.97(17) . . . . ?
C12 C13 C14 C15 0.8(2) . . . . ?
C10 C5 C6 C7 0.55(18) . . . . ?
C10 C9 C8 C7 0.0(2) . . . . ?
C21 O3 C22 C23 -176.93(14) . . . . ?
C24 O4 C23 C22 -149.27(17) . . . . ?
C20 O2 C19 C18 170.16(15) . . . . ?
C17 O1 C18 C19 173.55(17) . . . . ?

loop_
_exptl_oxdiff_crystal_face_indexfrac_h
_exptl_oxdiff_crystal_face_indexfrac_k
_exptl_oxdiff_crystal_face_indexfrac_l
_exptl_oxdiff_crystal_face_x
_exptl_oxdiff_crystal_face_y
_exptl_oxdiff_crystal_face_z
1.0019 1.9971 -0.0033 -0.1208 -0.2277 -0.0894
-0.9979 1.9999 -2.0018 -0.0887 -0.1822 0.2987
-1.9987 1.0021 -2.0007 -0.0486 -0.0361 0.4044
0.0022 1.9988 0.9937 -0.2179 -0.1215 -0.0392
-0.9996 0.0019 1.9952 -0.1537 0.1479 -0.0218
-0.9998 0.0016 -0.0011 -0.0406 0.0645 0.1221
0.9999 -0.0014 0.9992 -0.0160 -0.0227 -0.1940
2.0005 0.9959 -1.9963 0.1136 -0.2940 -0.0839
1.0007 0.9974 -1.9974 0.0731 -0.2295 0.0382
-1.0007 -0.9974 1.9974 -0.0731 0.2295 -0.0382
0.9986 -1.0011 -0.9948 0.1778 -0.0246 -0.0665
-0.0011 -0.9993 0.0022 0.0807 0.0816 -0.0164
-0.0012 -0.9995 -0.9959 0.1372 0.0399 0.0556
